data_8104913
loop_
_publ_author_name
'Abad, Nadeem'
'Ferfra, Souad'
'Essassi, El Mokhtar'
'Mague, Joel T.'
'Ramli, Youssef'

_publ_section_title
;
 Synthesis and crystal structure of 1-octyl-3-phenylquinoxalin-2(1H)-one,
 C22H26N2O
;
_journal_issue 1
_journal_name_full 'Zeitschrift f\"ur Kristallographie - New Crystal Structures'
_journal_page_first 173
_journal_page_last 175
_journal_paper_doi 10.1515/ncrs-2020-0404
_journal_volume 236
_journal_year 2021
_chemical_formula_moiety 'C22 H26 N2 O'
_chemical_formula_sum 'C22 H26 N2 O'
_chemical_formula_weight 334.45
_chemical_name_systematic
;
1-octyl-3-phenyl-1,2-dihydroquinoxaline-2-one
;
_space_group_crystal_system monoclinic
_space_group_IT_number 15
_space_group_name_Hall '-C 2yc'
_space_group_name_H-M_alt 'C 1 2/c 1'
_atom_sites_solution_hydrogens difmap
_atom_sites_solution_primary direct
_atom_sites_solution_secondary difmap
_cell_angle_alpha 90
_cell_angle_beta 108.993(1)
_cell_angle_gamma 90
_cell_formula_units_Z 8
_cell_length_a 47.4887(9)
_cell_length_b 5.0220(1)
_cell_length_c 16.4551(3)
_cell_measurement_reflns_used 9967
_cell_measurement_temperature 150(2)
_cell_measurement_theta_max 72.5375
_cell_measurement_theta_min 3.9378
_cell_volume 3710.70(12)
_computing_cell_refinement '<i>SAINT</i> [1] '
_computing_data_collection '<i>APEX3</i> [1] '
_computing_data_reduction '<i>SAINT</i>  [1] '
_computing_molecular_graphics '<i>DIAMOND</i> [4] '
_computing_publication_material '<i>SHELXTL</i> [1] '
_computing_structure_refinement '<i>SHELXL 2018/1</i> [3] '
_computing_structure_solution '<i>SHELXT</i> [2] '
_diffrn_ambient_temperature 150(2)
_diffrn_detector_area_resol_mean 10.4167
_diffrn_measured_fraction_theta_full 0.995
_diffrn_measured_fraction_theta_max 0.989
_diffrn_measurement_device_type 'Bruker D8 VENTURE PHOTON 100 CMOS'
_diffrn_measurement_method '\w scans'
_diffrn_radiation_monochromator mirror
_diffrn_radiation_type CuK\a
_diffrn_radiation_wavelength 1.54178
_diffrn_reflns_av_R_equivalents 0.0321
_diffrn_reflns_av_unetI/netI 0.0276
_diffrn_reflns_Laue_measured_fraction_full 0.995
_diffrn_reflns_Laue_measured_fraction_max 0.989
_diffrn_reflns_limit_h_max 58
_diffrn_reflns_limit_h_min -57
_diffrn_reflns_limit_k_max 6
_diffrn_reflns_limit_k_min -6
_diffrn_reflns_limit_l_max 19
_diffrn_reflns_limit_l_min -20
_diffrn_reflns_number 14888
_diffrn_reflns_point_group_measured_fraction_full 0.995
_diffrn_reflns_point_group_measured_fraction_max 0.989
_diffrn_reflns_theta_full 70.000
_diffrn_reflns_theta_max 72.530
_diffrn_reflns_theta_min 3.938
_diffrn_source 'INCOATEC I\mS micro--focus source'
_exptl_absorpt_coefficient_mu 0.570
_exptl_absorpt_correction_T_max 0.94
_exptl_absorpt_correction_T_min 0.88
_exptl_absorpt_correction_type multi-scan
_exptl_absorpt_process_details '<i>SADABS</i> [5] '
_exptl_crystal_colour colourless
_exptl_crystal_density_diffrn 1.197
_exptl_crystal_density_method 'not measured'
_exptl_crystal_description block
_exptl_crystal_F_000 1440
_exptl_crystal_size_max 0.180
_exptl_crystal_size_mid 0.137
_exptl_crystal_size_min 0.115
_exptl_transmission_factor_max 0.806
_exptl_transmission_factor_min 0.755
_refine_diff_density_max 0.220
_refine_diff_density_min -0.191
_refine_diff_density_rms 0.034
_refine_ls_extinction_coef 0.00098(8)
_refine_ls_extinction_expression Fc^*^=kFc[1+0.001xFc^2^\l^3^/sin(2\q)]^-1/4^
_refine_ls_extinction_method '<i>SHELXL 2018/1</i> [3]'
_refine_ls_goodness_of_fit_ref 1.030
_refine_ls_hydrogen_treatment refall
_refine_ls_matrix_type full
_refine_ls_number_parameters 331
_refine_ls_number_reflns 3644
_refine_ls_number_restraints 0
_refine_ls_restrained_S_all 1.030
_refine_ls_R_factor_all 0.0391
_refine_ls_R_factor_gt 0.0345
_refine_ls_shift/su_max 0.001
_refine_ls_shift/su_mean 0.000
_refine_ls_structure_factor_coef Fsqd
_refine_ls_weighting_details 'w=1/[\s^2^(Fo^2^)+(0.0473P)^2^+1.7397P] where P=(Fo^2^+2Fc^2^)/3'
_refine_ls_weighting_scheme calc
_refine_ls_wR_factor_gt 0.0899
_refine_ls_wR_factor_ref 0.0935
_reflns_Friedel_coverage 0.000
_reflns_Friedel_fraction_full .
_reflns_Friedel_fraction_max .
_reflns_number_gt 3231
_reflns_number_total 3644
_reflns_threshold_expression 'I > 2\s(I)'
_cod_data_source_file suppl_j_ncrs-2020-0404_suppl.cif
_cod_data_source_block JTM1051_0m_a
_cod_original_sg_symbol_H-M 'C 2/c'
_cod_database_code 8104913
_shelx_space_group_comment
;
The symmetry employed for this shelxl refinement is uniquely defined
by the following loop, which should always be used as a source of
symmetry information in preference to the above space-group names.
They are only intended as comments.
;
_shelx_estimated_absorpt_t_min 0.904
_shelx_estimated_absorpt_t_max 0.937
_iucr_geom_hbonds_special_details
;
Cg 3 is the centroid of the C17...C22 benzene ring.
;

loop_
_space_group_symop_operation_xyz
'x, y, z'
'-x, y, -z+1/2'
'x+1/2, y+1/2, z'
'-x+1/2, y+1/2, -z+1/2'
'-x, -y, -z'
'x, -y, z-1/2'
'-x+1/2, -y+1/2, -z'
'x+1/2, -y+1/2, z-1/2'

loop_
_atom_site_label
_atom_site_type_symbol
_atom_site_fract_x
_atom_site_fract_y
_atom_site_fract_z
_atom_site_U_iso_or_equiv
_atom_site_adp_type
_atom_site_occupancy
_atom_site_site_symmetry_order
_atom_site_calc_flag
_atom_site_refinement_flags_posn
_atom_site_refinement_flags_adp
_atom_site_refinement_flags_occupancy
_atom_site_disorder_assembly
_atom_site_disorder_group
O1 O 0.37437(2) 0.16657(17) 0.45497(6) 0.0368(2) Uani 1 1 d . . . . .
N1 N 0.38156(2) 0.49212(17) 0.36879(5) 0.0222(2) Uani 1 1 d . . . . .
N2 N 0.44122(2) 0.34815(17) 0.41442(5) 0.0219(2) Uani 1 1 d . . . . .
C1 C 0.42983(2) 0.5480(2) 0.35551(6) 0.0216(2) Uani 1 1 d . . . . .
C2 C 0.44919(2) 0.6824(2) 0.32061(6) 0.0251(2) Uani 1 1 d . . . . .
H2 H 0.4704(3) 0.630(3) 0.3419(8) 0.028(3) Uiso 1 1 d . . . . .
C3 C 0.43885(2) 0.8820(2) 0.26107(7) 0.0274(2) Uani 1 1 d . . . . .
H3 H 0.4528(3) 0.975(3) 0.2376(9) 0.036(3) Uiso 1 1 d . . . . .
C4 C 0.40877(2) 0.9525(2) 0.23542(7) 0.0280(2) Uani 1 1 d . . . . .
H4 H 0.4012(3) 1.095(3) 0.1932(8) 0.031(3) Uiso 1 1 d . . . . .
C5 C 0.38934(2) 0.8274(2) 0.26973(7) 0.0264(2) Uani 1 1 d . . . . .
H5 H 0.3684(3) 0.882(3) 0.2512(8) 0.036(3) Uiso 1 1 d . . . . .
C6 C 0.39973(2) 0.6243(2) 0.33069(6) 0.0216(2) Uani 1 1 d . . . . .
C7 C 0.39167(2) 0.2841(2) 0.42594(6) 0.0238(2) Uani 1 1 d . . . . .
C8 C 0.42397(2) 0.2217(2) 0.44838(6) 0.0212(2) Uani 1 1 d . . . . .
C9 C 0.35041(2) 0.5759(2) 0.35087(7) 0.0250(2) Uani 1 1 d . . . . .
H9A H 0.3451(3) 0.519(3) 0.4022(8) 0.031(3) Uiso 1 1 d . . . . .
H9B H 0.3501(3) 0.775(3) 0.3471(8) 0.030(3) Uiso 1 1 d . . . . .
C10 C 0.32942(2) 0.4528(2) 0.26888(7) 0.0281(2) Uani 1 1 d . . . . .
H10A H 0.3285(3) 0.252(3) 0.2781(9) 0.040(4) Uiso 1 1 d . . . . .
H10B H 0.3378(3) 0.480(3) 0.2221(8) 0.031(3) Uiso 1 1 d . . . . .
C11 C 0.29832(2) 0.5728(2) 0.24530(7) 0.0287(2) Uani 1 1 d . . . . .
H11A H 0.2896(3) 0.545(3) 0.2937(9) 0.042(4) Uiso 1 1 d . . . . .
H11B H 0.2999(3) 0.774(3) 0.2375(9) 0.040(4) Uiso 1 1 d . . . . .
C12 C 0.27681(2) 0.4609(2) 0.16224(8) 0.0311(3) Uani 1 1 d . . . . .
H12A H 0.2751(3) 0.263(3) 0.1679(10) 0.050(4) Uiso 1 1 d . . . . .
H12B H 0.2852(3) 0.488(3) 0.1154(9) 0.042(4) Uiso 1 1 d . . . . .
C13 C 0.24592(2) 0.5850(2) 0.13698(7) 0.0305(3) Uani 1 1 d . . . . .
H13A H 0.2368(3) 0.550(3) 0.1833(9) 0.040(4) Uiso 1 1 d . . . . .
H13B H 0.2477(3) 0.784(3) 0.1309(9) 0.042(4) Uiso 1 1 d . . . . .
C14 C 0.22466(2) 0.4791(3) 0.05239(8) 0.0335(3) Uani 1 1 d . . . . .
H14A H 0.2230(3) 0.273(3) 0.0567(10) 0.049(4) Uiso 1 1 d . . . . .
H14B H 0.2338(3) 0.509(3) 0.0055(9) 0.044(4) Uiso 1 1 d . . . . .
C15 C 0.19380(3) 0.6022(3) 0.02715(8) 0.0374(3) Uani 1 1 d . . . . .
H15A H 0.1846(3) 0.570(3) 0.0730(10) 0.050(4) Uiso 1 1 d . . . . .
H15B H 0.1960(4) 0.812(4) 0.0221(11) 0.062(5) Uiso 1 1 d . . . . .
C16 C 0.17279(3) 0.4975(4) -0.05752(9) 0.0515(4) Uani 1 1 d . . . . .
H16A H 0.1526(4) 0.587(3) -0.0718(10) 0.058(5) Uiso 1 1 d . . . . .
H16B H 0.1699(5) 0.298(5) -0.0545(13) 0.082(6) Uiso 1 1 d . . . . .
H16C H 0.1812(4) 0.530(4) -0.1049(12) 0.063(5) Uiso 1 1 d . . . . .
C17 C 0.43803(2) 0.0145(2) 0.51375(6) 0.0219(2) Uani 1 1 d . . . . .
C18 C 0.46925(2) 0.0058(2) 0.54544(7) 0.0263(2) Uani 1 1 d . . . . .
H18 H 0.4807(3) 0.139(3) 0.5266(8) 0.029(3) Uiso 1 1 d . . . . .
C19 C 0.48400(2) -0.1845(2) 0.60508(7) 0.0298(2) Uani 1 1 d . . . . .
H19 H 0.5058(3) -0.187(3) 0.6259(9) 0.035(3) Uiso 1 1 d . . . . .
C20 C 0.46794(3) -0.3703(2) 0.63474(7) 0.0287(2) Uani 1 1 d . . . . .
H20 H 0.4778(3) -0.506(3) 0.6765(9) 0.035(3) Uiso 1 1 d . . . . .
C21 C 0.43712(2) -0.3632(2) 0.60437(7) 0.0269(2) Uani 1 1 d . . . . .
H21 H 0.4252(3) -0.490(3) 0.6244(8) 0.033(3) Uiso 1 1 d . . . . .
C22 C 0.42213(2) -0.1728(2) 0.54443(6) 0.0237(2) Uani 1 1 d . . . . .
H22 H 0.4000(3) -0.169(3) 0.5242(8) 0.030(3) Uiso 1 1 d . . . . .

loop_
_atom_site_aniso_label
_atom_site_aniso_U_11
_atom_site_aniso_U_22
_atom_site_aniso_U_33
_atom_site_aniso_U_23
_atom_site_aniso_U_13
_atom_site_aniso_U_12
O1 0.0232(4) 0.0393(5) 0.0503(5) 0.0165(4) 0.0151(4) 0.0029(3)
N1 0.0167(4) 0.0243(4) 0.0236(4) 0.0001(3) 0.0038(3) 0.0006(3)
N2 0.0214(4) 0.0225(4) 0.0214(4) -0.0012(3) 0.0064(3) 0.0006(3)
C1 0.0217(5) 0.0221(5) 0.0199(4) -0.0029(4) 0.0053(4) 0.0003(4)
C2 0.0237(5) 0.0267(5) 0.0256(5) -0.0012(4) 0.0091(4) 0.0002(4)
C3 0.0309(6) 0.0265(5) 0.0266(5) -0.0003(4) 0.0120(4) -0.0021(4)
C4 0.0324(6) 0.0260(5) 0.0241(5) 0.0025(4) 0.0070(4) 0.0015(4)
C5 0.0242(5) 0.0270(5) 0.0244(5) 0.0002(4) 0.0031(4) 0.0019(4)
C6 0.0214(5) 0.0219(5) 0.0203(4) -0.0033(4) 0.0052(4) -0.0016(4)
C7 0.0211(5) 0.0244(5) 0.0250(5) -0.0002(4) 0.0065(4) -0.0006(4)
C8 0.0207(5) 0.0216(5) 0.0205(4) -0.0034(4) 0.0054(4) -0.0004(4)
C9 0.0175(5) 0.0268(6) 0.0292(5) 0.0001(4) 0.0055(4) 0.0019(4)
C10 0.0195(5) 0.0284(6) 0.0326(6) -0.0019(4) 0.0031(4) 0.0014(4)
C11 0.0195(5) 0.0308(6) 0.0327(6) -0.0004(5) 0.0045(4) 0.0018(4)
C12 0.0207(5) 0.0338(6) 0.0348(6) -0.0032(5) 0.0034(5) 0.0021(4)
C13 0.0203(5) 0.0351(6) 0.0332(6) -0.0009(5) 0.0048(4) 0.0024(4)
C14 0.0216(5) 0.0420(7) 0.0333(6) -0.0032(5) 0.0042(5) 0.0029(5)
C15 0.0215(5) 0.0539(8) 0.0330(6) -0.0029(6) 0.0038(5) 0.0062(5)
C16 0.0254(6) 0.0862(13) 0.0357(7) -0.0096(7) 0.0000(5) 0.0083(7)
C17 0.0236(5) 0.0212(5) 0.0202(4) -0.0027(4) 0.0062(4) 0.0019(4)
C18 0.0236(5) 0.0253(5) 0.0291(5) 0.0011(4) 0.0075(4) 0.0021(4)
C19 0.0262(5) 0.0291(6) 0.0311(5) 0.0007(4) 0.0050(4) 0.0054(4)
C20 0.0354(6) 0.0239(5) 0.0241(5) 0.0011(4) 0.0062(4) 0.0073(4)
C21 0.0338(6) 0.0230(5) 0.0246(5) -0.0013(4) 0.0105(4) 0.0001(4)
C22 0.0263(5) 0.0231(5) 0.0212(5) -0.0029(4) 0.0068(4) -0.0002(4)

loop_
_atom_type_symbol
_atom_type_description
_atom_type_scat_dispersion_real
_atom_type_scat_dispersion_imag
_atom_type_scat_source
C C 0.0181 0.0091 'International Tables Vol C Tables 4.2.6.8 and 6.1.1.4'
H H 0.0000 0.0000 'International Tables Vol C Tables 4.2.6.8 and 6.1.1.4'
N N 0.0311 0.0180 'International Tables Vol C Tables 4.2.6.8 and 6.1.1.4'
O O 0.0492 0.0322 'International Tables Vol C Tables 4.2.6.8 and 6.1.1.4'

loop_
_geom_angle_atom_site_label_1
_geom_angle_atom_site_label_2
_geom_angle_atom_site_label_3
_geom_angle
_geom_angle_site_symmetry_1
_geom_angle_site_symmetry_3
C7 N1 C6 122.58(8) . .
C7 N1 C9 117.12(8) . .
C6 N1 C9 120.28(8) . .
C8 N2 C1 120.08(8) . .
N2 C1 C2 118.57(9) . .
N2 C1 C6 122.14(9) . .
C2 C1 C6 119.27(9) . .
C3 C2 C1 120.78(10) . .
C3 C2 H2 122.2(7) . .
C1 C2 H2 117.0(7) . .
C2 C3 C4 119.52(10) . .
C2 C3 H3 119.5(8) . .
C4 C3 H3 121.0(8) . .
C5 C4 C3 121.01(10) . .
C5 C4 H4 119.0(8) . .
C3 C4 H4 120.0(8) . .
C4 C5 C6 119.80(10) . .
C4 C5 H5 119.5(8) . .
C6 C5 H5 120.7(8) . .
N1 C6 C5 122.97(9) . .
N1 C6 C1 117.45(9) . .
C5 C6 C1 119.58(9) . .
O1 C7 N1 119.99(9) . .
O1 C7 C8 124.59(9) . .
N1 C7 C8 115.42(9) . .
N2 C8 C17 117.09(9) . .
N2 C8 C7 122.25(9) . .
C17 C8 C7 120.64(9) . .
N1 C9 C10 112.73(9) . .
N1 C9 H9A 105.1(7) . .
C10 C9 H9A 111.1(8) . .
N1 C9 H9B 106.8(7) . .
C10 C9 H9B 111.0(7) . .
H9A C9 H9B 109.8(11) . .
C9 C10 C11 111.43(9) . .
C9 C10 H10A 108.4(8) . .
C11 C10 H10A 110.1(8) . .
C9 C10 H10B 108.8(8) . .
C11 C10 H10B 110.4(8) . .
H10A C10 H10B 107.6(11) . .
C12 C11 C10 113.22(9) . .
C12 C11 H11A 108.9(8) . .
C10 C11 H11A 110.7(8) . .
C12 C11 H11B 107.8(8) . .
C10 C11 H11B 108.7(8) . .
H11A C11 H11B 107.4(12) . .
C13 C12 C11 113.56(10) . .
C13 C12 H12A 109.4(9) . .
C11 C12 H12A 109.4(9) . .
C13 C12 H12B 109.3(8) . .
C11 C12 H12B 109.0(8) . .
H12A C12 H12B 105.9(12) . .
C12 C13 C14 113.55(10) . .
C12 C13 H13A 109.6(8) . .
C14 C13 H13A 108.1(8) . .
C12 C13 H13B 109.0(8) . .
C14 C13 H13B 107.9(9) . .
H13A C13 H13B 108.7(12) . .
C15 C14 C13 113.65(10) . .
C15 C14 H14A 109.5(9) . .
C13 C14 H14A 109.1(9) . .
C15 C14 H14B 110.3(8) . .
C13 C14 H14B 109.0(8) . .
H14A C14 H14B 105.0(12) . .
C14 C15 C16 113.43(11) . .
C14 C15 H15A 110.3(9) . .
C16 C15 H15A 108.5(9) . .
C14 C15 H15B 108.3(10) . .
C16 C15 H15B 108.8(10) . .
H15A C15 H15B 107.3(13) . .
C15 C16 H16A 110.4(9) . .
C15 C16 H16B 110.8(12) . .
H16A C16 H16B 108.4(15) . .
C15 C16 H16C 110.4(10) . .
H16A C16 H16C 109.6(14) . .
H16B C16 H16C 107.1(16) . .
C22 C17 C18 118.30(9) . .
C22 C17 C8 124.22(9) . .
C18 C17 C8 117.48(9) . .
C19 C18 C17 120.96(10) . .
C19 C18 H18 119.6(8) . .
C17 C18 H18 119.4(7) . .
C18 C19 C20 120.19(10) . .
C18 C19 H19 119.4(8) . .
C20 C19 H19 120.4(8) . .
C21 C20 C19 119.50(10) . .
C21 C20 H20 118.9(8) . .
C19 C20 H20 121.6(8) . .
C20 C21 C22 120.66(10) . .
C20 C21 H21 121.4(8) . .
C22 C21 H21 118.0(8) . .
C21 C22 C17 120.40(10) . .
C21 C22 H22 119.4(8) . .
C17 C22 H22 120.2(8) . .

loop_
_geom_bond_atom_site_label_1
_geom_bond_atom_site_label_2
_geom_bond_distance
_geom_bond_site_symmetry_2
O1 C7 1.2274(13) .
N1 C7 1.3827(13) .
N1 C6 1.3894(13) .
N1 C9 1.4725(12) .
N2 C8 1.2980(13) .
N2 C1 1.3777(13) .
C1 C2 1.4049(14) .
C1 C6 1.4060(14) .
C2 C3 1.3757(15) .
C2 H2 0.989(13) .
C3 C4 1.3972(16) .
C3 H3 0.987(14) .
C4 C5 1.3797(16) .
C4 H4 0.982(14) .
C5 C6 1.4031(15) .
C5 H5 0.978(14) .
C7 C8 1.4896(13) .
C8 C17 1.4894(14) .
C9 C10 1.5235(15) .
C9 H9A 0.999(13) .
C9 H9B 1.003(14) .
C10 C11 1.5237(14) .
C10 H10A 1.020(16) .
C10 H10B 0.983(13) .
C11 C12 1.5228(15) .
C11 H11A 1.021(15) .
C11 H11B 1.023(16) .
C12 C13 1.5218(15) .
C12 H12A 1.006(17) .
C12 H12B 0.987(15) .
C13 C14 1.5246(16) .
C13 H13A 1.007(14) .
C13 H13B 1.010(16) .
C14 C15 1.5186(15) .
C14 H14A 1.042(17) .
C14 H14B 1.011(15) .
C15 C16 1.5192(18) .
C15 H15A 1.002(16) .
C15 H15B 1.064(19) .
C16 H16A 1.016(17) .
C16 H16B 1.02(2) .
C16 H16C 0.998(19) .
C17 C22 1.3992(15) .
C17 C18 1.4031(14) .
C18 C19 1.3853(15) .
C18 H18 0.974(13) .
C19 C20 1.3904(17) .
C19 H19 0.981(14) .
C20 C21 1.3848(16) .
C20 H20 0.972(14) .
C21 C22 1.3919(15) .
C21 H21 0.978(14) .
C22 H22 0.996(13) .

loop_
_geom_hbond_atom_site_label_D
_geom_hbond_atom_site_label_H
_geom_hbond_atom_site_label_A
_geom_hbond_distance_DH
_geom_hbond_distance_HA
_geom_hbond_distance_DA
_geom_hbond_angle_DHA
_geom_hbond_site_symmetry_A
_geom_hbond_publ_flag
C3 H3 Cg3 0.987(14) 2.874(14) 3.6651(11) 137.9(11) 4_564 yes
C22 H22 O1 0.994(15) 2.172(14) 2.8359(14) 122.8(11) . yes

loop_
_geom_torsion_atom_site_label_1
_geom_torsion_atom_site_label_2
_geom_torsion_atom_site_label_3
_geom_torsion_atom_site_label_4
_geom_torsion
_geom_torsion_site_symmetry_1
_geom_torsion_site_symmetry_2
_geom_torsion_site_symmetry_3
_geom_torsion_site_symmetry_4
C8 N2 C1 C2 179.43(9) . . . .
C8 N2 C1 C6 0.66(14) . . . .
N2 C1 C2 C3 179.50(9) . . . .
C6 C1 C2 C3 -1.70(15) . . . .
C1 C2 C3 C4 0.33(16) . . . .
C2 C3 C4 C5 0.88(16) . . . .
C3 C4 C5 C6 -0.67(16) . . . .
C7 N1 C6 C5 177.05(9) . . . .
C9 N1 C6 C5 -4.62(14) . . . .
C7 N1 C6 C1 -3.10(14) . . . .
C9 N1 C6 C1 175.23(9) . . . .
C4 C5 C6 N1 179.13(9) . . . .
C4 C5 C6 C1 -0.72(15) . . . .
N2 C1 C6 N1 0.79(14) . . . .
C2 C1 C6 N1 -177.97(9) . . . .
N2 C1 C6 C5 -179.36(9) . . . .
C2 C1 C6 C5 1.88(14) . . . .
C6 N1 C7 O1 -176.87(10) . . . .
C9 N1 C7 O1 4.75(14) . . . .
C6 N1 C7 C8 3.69(14) . . . .
C9 N1 C7 C8 -174.69(8) . . . .
C1 N2 C8 C17 -177.98(8) . . . .
C1 N2 C8 C7 0.06(14) . . . .
O1 C7 C8 N2 178.43(10) . . . .
N1 C7 C8 N2 -2.16(14) . . . .
O1 C7 C8 C17 -3.60(16) . . . .
N1 C7 C8 C17 175.81(8) . . . .
C7 N1 C9 C10 -97.13(11) . . . .
C6 N1 C9 C10 84.45(12) . . . .
N1 C9 C10 C11 -171.92(9) . . . .
C9 C10 C11 C12 178.38(10) . . . .
C10 C11 C12 C13 -178.49(10) . . . .
C11 C12 C13 C14 178.21(10) . . . .
C12 C13 C14 C15 179.86(11) . . . .
C13 C14 C15 C16 179.55(12) . . . .
N2 C8 C17 C22 -167.42(9) . . . .
C7 C8 C17 C22 14.50(14) . . . .
N2 C8 C17 C18 11.70(13) . . . .
C7 C8 C17 C18 -166.37(9) . . . .
C22 C17 C18 C19 0.49(15) . . . .
C8 C17 C18 C19 -178.69(9) . . . .
C17 C18 C19 C20 -0.19(16) . . . .
C18 C19 C20 C21 -0.15(16) . . . .
C19 C20 C21 C22 0.17(16) . . . .
C20 C21 C22 C17 0.14(15) . . . .
C18 C17 C22 C21 -0.46(14) . . . .
C8 C17 C22 C21 178.66(9) . . . .
